data_4501112
loop_
_publ_author_name
'Morrison, Christine N.'
'Powell, Annie K.'
'Kostakis, George E.'

_publ_section_title
;
 Influence of Metal Ion on Structural Motif in Coordination Polymers of
 the Pseudopeptidic Ligand Terephthaloyl-bis-beta-alaninate
;
_journal_issue 8
_journal_name_full 'Crystal Growth &amp; Design'
_journal_page_first 3653
_journal_paper_doi 10.1021/cg2007028
_journal_volume 11
_journal_year 2011
_chemical_formula_sum 'C14 H20 Mn N2 O9'
_chemical_formula_weight 415.26
_chemical_name_systematic
; 
 ? 
;
_space_group_IT_number 14
_symmetry_cell_setting monoclinic
_symmetry_space_group_name_Hall '-P 2ybc'
_symmetry_space_group_name_H-M 'P 1 21/c 1'
_atom_sites_solution_hydrogens geom
_atom_sites_solution_primary direct
_atom_sites_solution_secondary difmap
_audit_creation_method SHELXL-97
_cell_angle_alpha 90.00
_cell_angle_beta 102.073(9)
_cell_angle_gamma 90.00
_cell_formula_units_Z 4
_cell_length_a 17.442(2)
_cell_length_b 10.2010(14)
_cell_length_c 9.7027(11)
_cell_measurement_reflns_used 3206
_cell_measurement_temperature 180(2)
_cell_measurement_theta_max 22.91
_cell_measurement_theta_min 1.19
_cell_volume 1688.2(4)
_computing_cell_refinement 'STOE X-AREA'
_computing_data_collection 'STOE X-AREA'
_computing_data_reduction 'STOE X-RED'
_computing_structure_refinement 'SHELXL-97 (Sheldrick, 1997)'
_computing_structure_solution 'SHELXS-97 (Sheldrick, 1990)'
_diffrn_ambient_temperature 180(2)
_diffrn_detector 'image plate ( 34 cm diameter )'
_diffrn_detector_type STOE
_diffrn_measured_fraction_theta_full 0.989
_diffrn_measured_fraction_theta_max 0.986
_diffrn_measurement_device '2-circle goniometer'
_diffrn_measurement_device_type 'STOE IPDS 2'
_diffrn_radiation_monochromator graphite
_diffrn_radiation_source 'fine-focus sealed tube'
_diffrn_radiation_type MoK\a
_diffrn_radiation_wavelength 0.71073
_diffrn_reflns_av_R_equivalents 0.1049
_diffrn_reflns_av_sigmaI/netI 0.1636
_diffrn_reflns_limit_h_max 22
_diffrn_reflns_limit_h_min -22
_diffrn_reflns_limit_k_max 12
_diffrn_reflns_limit_k_min -12
_diffrn_reflns_limit_l_max 12
_diffrn_reflns_limit_l_min -11
_diffrn_reflns_number 10470
_diffrn_reflns_theta_full 25.00
_diffrn_reflns_theta_max 26.81
_diffrn_reflns_theta_min 1.19
_exptl_absorpt_coefficient_mu 0.835
_exptl_absorpt_correction_T_max 0.9835
_exptl_absorpt_correction_T_min 0.9362
_exptl_absorpt_correction_type multi-scan
_exptl_absorpt_process_details 'XPREP in SHELXTL 6.14 (BrukerAXS Inc., 2003)'
_exptl_crystal_colour colourless
_exptl_crystal_density_diffrn 1.634
_exptl_crystal_density_method 'not measured'
_exptl_crystal_description block
_exptl_crystal_F_000 860
_exptl_crystal_size_max 0.08
_exptl_crystal_size_mid 0.06
_exptl_crystal_size_min 0.02
_refine_diff_density_max 0.314
_refine_diff_density_min -0.381
_refine_diff_density_rms 0.064
_refine_ls_extinction_method none
_refine_ls_goodness_of_fit_ref 0.950
_refine_ls_hydrogen_treatment mixed
_refine_ls_matrix_type full
_refine_ls_number_parameters 247
_refine_ls_number_reflns 3570
_refine_ls_number_restraints 10
_refine_ls_restrained_S_all 0.949
_refine_ls_R_factor_all 0.1809
_refine_ls_R_factor_gt 0.0597
_refine_ls_shift/su_max 0.000
_refine_ls_shift/su_mean 0.000
_refine_ls_structure_factor_coef Fsqd
_refine_ls_weighting_details 'calc w=1/[\s^2^(Fo^2^)+(0.0122P)^2^+0.0000P] where P=(Fo^2^+2Fc^2^)/3'
_refine_ls_weighting_scheme calc
_refine_ls_wR_factor_gt 0.0869
_refine_ls_wR_factor_ref 0.1256
_reflns_number_gt 1371
_reflns_number_total 3570
_reflns_threshold_expression >2sigma(I)
_cod_data_source_file cg2007028_si_001.cif
_cod_data_source_block 10final
_cod_original_sg_symbol_H-M P21/c
_cod_database_code 4501112

loop_
_symmetry_equiv_pos_as_xyz
'x, y, z'
'-x, y+1/2, -z+1/2'
'-x, -y, -z'
'x, -y-1/2, z-1/2'

loop_
_atom_site_label
_atom_site_type_symbol
_atom_site_fract_x
_atom_site_fract_y
_atom_site_fract_z
_atom_site_U_iso_or_equiv
_atom_site_adp_type
_atom_site_occupancy
_atom_site_symmetry_multiplicity
_atom_site_calc_flag
_atom_site_refinement_flags
Mn1 Mn 0.32882(6) 0.64914(11) 0.22279(11) 0.0540(3) Uani 1 1 d .
O1 O 0.4344(2) 0.6404(5) 0.3883(4) 0.0597(11) Uani 1 1 d .
O2 O 0.5290(2) 0.5592(5) 0.2882(4) 0.0620(12) Uani 1 1 d .
O3 O 0.7376(2) 0.5055(4) 0.6982(5) 0.0569(12) Uani 1 1 d .
O4 O 0.9968(3) 0.9369(5) 1.1952(5) 0.0646(13) Uani 1 1 d .
O5 O 1.2328(2) 0.8136(4) 1.5492(5) 0.0575(12) Uani 1 1 d .
O6 O 1.2921(2) 0.7801(4) 1.3696(4) 0.0560(11) Uani 1 1 d .
O7 O 0.3923(3) 0.8073(5) 0.1419(5) 0.0675(14) Uani 1 1 d D
H71 H 0.398(3) 0.813(7) 0.056(3) 0.081 Uiso 1 1 d D
H72 H 0.434(3) 0.836(7) 0.209(4) 0.081 Uiso 1 1 d D
O8 O 0.3884(2) 0.4929(4) 0.1316(5) 0.0640(13) Uani 1 1 d D
H81 H 0.4228 0.5566 0.1792 0.096 Uiso 1 1 d RD
H82 H 0.3850 0.4935 0.0416 0.096 Uiso 1 1 d RD
O9 O 0.3482(3) 0.4705(5) -0.1526(5) 0.0623(12) Uani 1 1 d D
H91 H 0.390(3) 0.469(6) -0.192(7) 0.075 Uiso 1 1 d D
H92 H 0.318(3) 0.540(5) -0.171(7) 0.075 Uiso 1 1 d D
C1 C 0.5057(4) 0.6235(7) 0.3869(7) 0.0592(18) Uani 1 1 d .
C2 C 0.5665(3) 0.6763(7) 0.5093(7) 0.0577(18) Uani 1 1 d .
H2A H 0.5551 0.7700 0.5226 0.069 Uiso 1 1 calc R
H2B H 0.5612 0.6291 0.5960 0.069 Uiso 1 1 calc R
C3 C 0.6502(3) 0.6642(8) 0.4920(6) 0.0609(17) Uani 1 1 d .
H3A H 0.6614 0.5715 0.4729 0.073 Uiso 1 1 calc R
H3B H 0.6573 0.7171 0.4100 0.073 Uiso 1 1 calc R
C4 C 0.7454(3) 0.6280(7) 0.7118(7) 0.0534(16) Uani 1 1 d .
C5 C 0.8044(3) 0.6844(6) 0.8339(7) 0.0524(17) Uani 1 1 d .
C6 C 0.8189(4) 0.8181(6) 0.8580(7) 0.0609(19) Uani 1 1 d .
H6A H 0.7904 0.8807 0.7949 0.073 Uiso 1 1 calc R
C7 C 0.8745(3) 0.8601(7) 0.9731(6) 0.0581(16) Uani 1 1 d .
H7A H 0.8843 0.9512 0.9878 0.070 Uiso 1 1 calc R
C8 C 0.9161(3) 0.7698(7) 1.0673(7) 0.0547(16) Uani 1 1 d .
C9 C 0.9019(4) 0.6373(8) 1.0424(7) 0.0661(18) Uani 1 1 d .
H9A H 0.9309 0.5744 1.1045 0.079 Uiso 1 1 calc R
C10 C 0.8465(4) 0.5964(7) 0.9294(7) 0.0642(19) Uani 1 1 d .
H10A H 0.8366 0.5052 0.9160 0.077 Uiso 1 1 calc R
C11 C 0.9778(4) 0.8193(7) 1.1873(7) 0.0554(17) Uani 1 1 d .
C12 C 1.0821(3) 0.7625(7) 1.3899(6) 0.0543(16) Uani 1 1 d .
H12A H 1.0871 0.6982 1.4678 0.065 Uiso 1 1 calc R
H12B H 1.0766 0.8509 1.4288 0.065 Uiso 1 1 calc R
C13 C 1.1540(3) 0.7578(8) 1.3271(7) 0.0634(19) Uani 1 1 d .
H13A H 1.1568 0.6697 1.2857 0.076 Uiso 1 1 calc R
H13B H 1.1470 0.8220 1.2489 0.076 Uiso 1 1 calc R
C14 C 1.2299(4) 0.7846(6) 1.4225(7) 0.0541(16) Uani 1 1 d .
N1 N 0.7055(3) 0.7086(5) 0.6181(6) 0.0579(15) Uani 1 1 d .
H1N H 0.7124 0.7935 0.6318 0.070 Uiso 1 1 calc R
N2 N 1.0127(3) 0.7317(5) 1.2805(5) 0.0575(14) Uani 1 1 d D
H2N H 0.9936 0.6517 1.2765 0.069 Uiso 1 1 calc RD

loop_
_atom_site_aniso_label
_atom_site_aniso_U_11
_atom_site_aniso_U_22
_atom_site_aniso_U_33
_atom_site_aniso_U_23
_atom_site_aniso_U_13
_atom_site_aniso_U_12
Mn1 0.0524(5) 0.0543(6) 0.0538(6) -0.0006(6) 0.0080(4) -0.0016(6)
O1 0.048(2) 0.068(3) 0.062(3) -0.005(3) 0.0084(19) 0.005(2)
O2 0.064(3) 0.071(3) 0.050(3) -0.003(3) 0.009(2) 0.002(2)
O3 0.065(3) 0.054(3) 0.050(3) -0.002(2) 0.011(2) -0.003(2)
O4 0.072(3) 0.058(3) 0.059(3) 0.002(2) 0.001(2) -0.004(2)
O5 0.059(2) 0.064(3) 0.048(3) -0.008(2) 0.007(2) 0.005(2)
O6 0.054(2) 0.058(3) 0.059(3) 0.000(2) 0.016(2) 0.001(2)
O7 0.077(3) 0.071(4) 0.054(3) -0.004(3) 0.012(2) -0.013(3)
O8 0.068(3) 0.061(3) 0.063(3) -0.003(2) 0.012(2) 0.002(2)
O9 0.060(3) 0.063(3) 0.063(3) -0.003(3) 0.012(2) 0.002(2)
C1 0.060(4) 0.059(5) 0.054(4) -0.001(4) 0.001(3) -0.001(3)
C2 0.055(3) 0.059(5) 0.057(4) -0.001(3) 0.008(3) -0.005(3)
C3 0.057(4) 0.069(5) 0.053(4) -0.006(4) 0.004(3) 0.001(3)
C4 0.049(3) 0.053(4) 0.058(4) 0.002(4) 0.010(3) -0.001(3)
C5 0.047(3) 0.059(5) 0.051(4) 0.005(3) 0.009(3) -0.002(3)
C6 0.069(4) 0.050(5) 0.057(4) 0.006(3) 0.000(3) 0.001(3)
C7 0.064(4) 0.047(4) 0.059(4) 0.001(4) 0.003(3) -0.005(3)
C8 0.057(4) 0.054(4) 0.050(4) 0.002(3) 0.005(3) 0.001(3)
C9 0.070(4) 0.058(5) 0.063(5) -0.003(4) -0.004(3) 0.000(4)
C10 0.069(4) 0.048(4) 0.066(5) -0.001(4) -0.006(4) -0.007(3)
C11 0.056(4) 0.051(4) 0.057(4) -0.001(3) 0.007(3) -0.003(3)
C12 0.051(3) 0.057(4) 0.051(4) 0.003(3) 0.002(3) 0.005(3)
C13 0.054(4) 0.086(5) 0.048(4) -0.002(4) 0.005(3) 0.002(4)
C14 0.052(4) 0.054(4) 0.057(4) -0.006(3) 0.012(3) -0.009(3)
N1 0.057(3) 0.055(3) 0.054(3) 0.001(3) -0.006(3) -0.003(3)
N2 0.049(3) 0.056(3) 0.064(4) 0.004(3) 0.002(3) -0.002(3)

loop_
_atom_type_symbol
_atom_type_description
_atom_type_scat_dispersion_real
_atom_type_scat_dispersion_imag
_atom_type_scat_source
C C 0.0033 0.0016 'International Tables Vol C Tables 4.2.6.8 and 6.1.1.4'
H H 0.0000 0.0000 'International Tables Vol C Tables 4.2.6.8 and 6.1.1.4'
N N 0.0061 0.0033 'International Tables Vol C Tables 4.2.6.8 and 6.1.1.4'
O O 0.0106 0.0060 'International Tables Vol C Tables 4.2.6.8 and 6.1.1.4'
Mn Mn 0.3368 0.7283 'International Tables Vol C Tables 4.2.6.8 and 6.1.1.4'

loop_
_geom_angle_atom_site_label_1
_geom_angle_atom_site_label_2
_geom_angle_atom_site_label_3
_geom_angle
_geom_angle_site_symmetry_1
_geom_angle_site_symmetry_3
O5 Mn1 O6 96.81(17) 4_474 1_454
O5 Mn1 O1 170.68(19) 4_474 .
O6 Mn1 O1 81.94(16) 1_454 .
O5 Mn1 O8 99.79(17) 4_474 .
O6 Mn1 O8 162.71(17) 1_454 .
O1 Mn1 O8 82.45(17) . .
O5 Mn1 O3 91.08(16) 4_474 3_666
O6 Mn1 O3 87.89(17) 1_454 3_666
O1 Mn1 O3 98.09(17) . 3_666
O8 Mn1 O3 86.98(16) . 3_666
O5 Mn1 O7 87.62(17) 4_474 .
O6 Mn1 O7 91.27(18) 1_454 .
O1 Mn1 O7 83.18(18) . .
O8 Mn1 O7 94.22(18) . .
O3 Mn1 O7 178.37(18) 3_666 .
O5 Mn1 H81 117.0 4_474 .
O6 Mn1 H81 143.2 1_454 .
O1 Mn1 H81 62.3 . .
O8 Mn1 H81 25.4 . .
O3 Mn1 H81 104.5 3_666 .
O7 Mn1 H81 77.0 . .
C1 O1 Mn1 133.1(4) . .
C4 O3 Mn1 137.0(4) . 3_666
C14 O5 Mn1 132.5(4) . 4_677
C14 O6 Mn1 132.6(4) . 1_656
Mn1 O7 H71 124(5) . .
Mn1 O7 H72 111(4) . .
H71 O7 H72 116(4) . .
Mn1 O8 H81 66.8 . .
Mn1 O8 H82 117.8 . .
H81 O8 H82 113.2 . .
H91 O9 H92 116(4) . .
O1 C1 O2 122.7(6) . .
O1 C1 C2 118.3(6) . .
O2 C1 C2 119.0(6) . .
C3 C2 C1 114.7(6) . .
C3 C2 H2A 108.6 . .
C1 C2 H2A 108.6 . .
C3 C2 H2B 108.6 . .
C1 C2 H2B 108.6 . .
H2A C2 H2B 107.6 . .
N1 C3 C2 111.4(5) . .
N1 C3 H3A 109.3 . .
C2 C3 H3A 109.3 . .
N1 C3 H3B 109.3 . .
C2 C3 H3B 109.3 . .
H3A C3 H3B 108.0 . .
O3 C4 N1 121.3(6) . .
O3 C4 C5 119.9(6) . .
N1 C4 C5 118.7(6) . .
C10 C5 C6 118.0(6) . .
C10 C5 C4 117.2(6) . .
C6 C5 C4 124.8(6) . .
C7 C6 C5 120.5(6) . .
C7 C6 H6A 119.8 . .
C5 C6 H6A 119.8 . .
C6 C7 C8 120.4(6) . .
C6 C7 H7A 119.8 . .
C8 C7 H7A 119.8 . .
C9 C8 C7 118.8(6) . .
C9 C8 C11 122.5(6) . .
C7 C8 C11 118.6(6) . .
C10 C9 C8 120.6(6) . .
C10 C9 H9A 119.7 . .
C8 C9 H9A 119.7 . .
C9 C10 C5 121.7(7) . .
C9 C10 H10A 119.1 . .
C5 C10 H10A 119.1 . .
O4 C11 N2 122.0(6) . .
O4 C11 C8 120.8(6) . .
N2 C11 C8 117.2(6) . .
N2 C12 C13 109.3(5) . .
N2 C12 H12A 109.8 . .
C13 C12 H12A 109.8 . .
N2 C12 H12B 109.8 . .
C13 C12 H12B 109.8 . .
H12A C12 H12B 108.3 . .
C14 C13 C12 117.1(6) . .
C14 C13 H13A 108.0 . .
C12 C13 H13A 108.0 . .
C14 C13 H13B 108.0 . .
C12 C13 H13B 108.0 . .
H13A C13 H13B 107.3 . .
O5 C14 O6 122.1(5) . .
O5 C14 C13 120.4(6) . .
O6 C14 C13 117.5(6) . .
C4 N1 C3 123.1(6) . .
C4 N1 H1N 118.4 . .
C3 N1 H1N 118.4 . .
C11 N2 C12 122.8(6) . .
C11 N2 H2N 118.6 . .
C12 N2 H2N 118.6 . .

loop_
_geom_bond_atom_site_label_1
_geom_bond_atom_site_label_2
_geom_bond_distance
_geom_bond_site_symmetry_2
Mn1 O5 2.146(4) 4_474
Mn1 O6 2.146(5) 1_454
Mn1 O1 2.178(4) .
Mn1 O8 2.188(5) .
Mn1 O3 2.188(5) 3_666
Mn1 O7 2.193(5) .
Mn1 H81 2.0116 .
O1 C1 1.258(7) .
O2 C1 1.295(7) .
O3 C4 1.261(7) .
O3 Mn1 2.188(5) 3_666
O4 C11 1.243(7) .
O5 C14 1.255(7) .
O5 Mn1 2.146(4) 4_677
O6 C14 1.295(7) .
O6 Mn1 2.146(5) 1_656
O7 H71 0.86(3) .
O7 H72 0.91(3) .
O8 H81 0.9382 .
O8 H82 0.8634 .
O9 H91 0.89(3) .
O9 H92 0.88(3) .
C1 C2 1.516(8) .
C2 C3 1.510(8) .
C2 H2A 0.9900 .
C2 H2B 0.9900 .
C3 N1 1.463(7) .
C3 H3A 0.9900 .
C3 H3B 0.9900 .
C4 N1 1.312(7) .
C4 C5 1.512(8) .
C5 C10 1.385(8) .
C5 C6 1.398(8) .
C6 C7 1.386(8) .
C6 H6A 0.9500 .
C7 C8 1.390(9) .
C7 H7A 0.9500 .
C8 C9 1.386(10) .
C8 C11 1.497(9) .
C9 C10 1.366(8) .
C9 H9A 0.9500 .
C10 H10A 0.9500 .
C11 N2 1.325(7) .
C12 N2 1.467(7) .
C12 C13 1.506(8) .
C12 H12A 0.9900 .
C12 H12B 0.9900 .
C13 C14 1.473(8) .
C13 H13A 0.9900 .
C13 H13B 0.9900 .
N1 H1N 0.8800 .
N2 H2N 0.8800 .

loop_
_geom_hbond_atom_site_label_D
_geom_hbond_atom_site_label_H
_geom_hbond_atom_site_label_A
_geom_hbond_distance_DH
_geom_hbond_distance_HA
_geom_hbond_distance_DA
_geom_hbond_angle_DHA
_geom_hbond_site_symmetry_A
O7 H72 O2 0.91(3) 2.37(7) 2.925(7) 119(5) 2_655
O7 H71 O1 0.86(3) 1.93(4) 2.763(7) 164(6) 4_575
O7 H71 O6 0.86(3) 2.49(5) 2.984(6) 117(5) 4_474
O8 H81 O2 0.94 1.93 2.687(6) 136.1 .
O8 H81 O1 0.94 2.17 2.877(6) 131.1 .
O9 H91 O2 0.89(3) 1.87(3) 2.755(7) 170(6) 3_665
O9 H92 O6 0.88(3) 1.95(5) 2.750(6) 150(6) 4_474
N1 H1N O9 0.88 2.12 2.873(7) 142.8 2_655
N2 H2N O4 0.88 2.21 3.024(7) 153.6 2_747
O8 H82 O9 0.86 1.87 2.710(7) 162.4 .
